data_7230221
loop_
_publ_author_name
'Puttreddy, Rakesh'
'von Essen, Carolina'
'Peuronen, Anssi'
'Lahtinen, Manu'
'Rissanen, Kari'

_publ_section_title
;
 Halogen bonds in 2,5-dihalopyridine-copper(ii) chloride complexes
;
_journal_issue 14
_journal_name_full CrystEngComm
_journal_page_first 1954
_journal_paper_doi 10.1039/C8CE00209F
_journal_volume 20
_journal_year 2018
_chemical_formula_moiety 'C10 H6 Cl4 Cu I2 N2'
_chemical_formula_sum 'C10 H6 Cl4 Cu I2 N2'
_chemical_formula_weight 613.31
_space_group_crystal_system monoclinic
_space_group_IT_number 15
_space_group_name_Hall '-C 2yc'
_space_group_name_H-M_alt 'C 1 2/c 1'
_symmetry_space_group_name_Hall '-C 2yc'
_symmetry_space_group_name_H-M 'C 1 2/c 1'
_atom_sites_solution_hydrogens geom
_atom_sites_solution_primary dual
_audit_creation_date 2018-01-18
_audit_creation_method
;
Olex2 1.2
(compiled 2017.08.10 svn.r3458 for OlexSys, GUI svn.r5381)
;
_audit_update_record
;
2018-02-01 deposited with the CCDC.
2018-03-02 downloaded from the CCDC.
;
_cell_angle_alpha 90
_cell_angle_beta 90.12(3)
_cell_angle_gamma 90
_cell_formula_units_Z 4
_cell_length_a 8.3678(17)
_cell_length_b 13.106(3)
_cell_length_c 14.700(3)
_cell_measurement_reflns_used 2751
_cell_measurement_temperature 170.0(1)
_cell_measurement_theta_max 28.283
_cell_measurement_theta_min 0.407
_cell_volume 1612.1(6)
_computing_molecular_graphics 'Olex2 (Dolomanov et al., 2009)'
_computing_publication_material 'Olex2 (Dolomanov et al., 2009)'
_computing_structure_refinement 'ShelXL (Sheldrick, 2015)'
_computing_structure_solution 'ShelXT (Sheldrick, 2015)'
_diffrn_ambient_temperature 170.0(1)
_diffrn_measured_fraction_theta_full 0.999
_diffrn_measured_fraction_theta_max 0.992
_diffrn_measurement_device_type 'Bruker APEX-II CCD'
_diffrn_measurement_method '\w scans'
_diffrn_radiation_monochromator graphite
_diffrn_radiation_type MoK\a
_diffrn_radiation_wavelength 0.71073
_diffrn_reflns_av_R_equivalents 0.0412
_diffrn_reflns_av_unetI/netI 0.0391
_diffrn_reflns_Laue_measured_fraction_full 0.999
_diffrn_reflns_Laue_measured_fraction_max 0.992
_diffrn_reflns_limit_h_max 11
_diffrn_reflns_limit_h_min -11
_diffrn_reflns_limit_k_max 17
_diffrn_reflns_limit_k_min -16
_diffrn_reflns_limit_l_max 17
_diffrn_reflns_limit_l_min -19
_diffrn_reflns_number 9133
_diffrn_reflns_point_group_measured_fraction_full 0.999
_diffrn_reflns_point_group_measured_fraction_max 0.992
_diffrn_reflns_theta_full 25.242
_diffrn_reflns_theta_max 28.361
_diffrn_reflns_theta_min 2.771
_diffrn_standards_number 0
_exptl_absorpt_coefficient_mu 5.834
_exptl_absorpt_correction_T_max 0.7457
_exptl_absorpt_correction_T_min 0.5645
_exptl_absorpt_correction_type multi-scan
_exptl_absorpt_process_details
'SADABS-2012/1 (Bruker,2012) was used for absorption correction. wR2(int) was 0.0759 before and 0.0571 after correction. The Ratio of minimum to maximum transmission is 0.7570. The \l/2 correction factor is 0.0015.'
_exptl_crystal_colour green
_exptl_crystal_colour_primary green
_exptl_crystal_density_diffrn 2.527
_exptl_crystal_description plate
_exptl_crystal_F_000 1132
_exptl_crystal_size_max 0.14
_exptl_crystal_size_mid 0.09
_exptl_crystal_size_min 0.09
_refine_diff_density_max 0.455
_refine_diff_density_min -0.495
_refine_diff_density_rms 0.126
_refine_ls_extinction_method none
_refine_ls_goodness_of_fit_ref 1.020
_refine_ls_hydrogen_treatment constr
_refine_ls_matrix_type full
_refine_ls_number_parameters 87
_refine_ls_number_reflns 2009
_refine_ls_number_restraints 0
_refine_ls_restrained_S_all 1.020
_refine_ls_R_factor_all 0.0434
_refine_ls_R_factor_gt 0.0291
_refine_ls_shift/su_max 0.001
_refine_ls_shift/su_mean 0.000
_refine_ls_structure_factor_coef Fsqd
_refine_ls_weighting_details
;
 w=1/[\s^2^(Fo^2^)+(0.0113P)^2^+4.7682P]
 where P=(Fo^2^+2Fc^2^)/3
;
_refine_ls_weighting_scheme calc
_refine_ls_wR_factor_gt 0.0503
_refine_ls_wR_factor_ref 0.0537
_reflns_Friedel_coverage 0.000
_reflns_number_gt 1629
_reflns_number_total 2009
_reflns_threshold_expression 'I > 2\s(I)'
_cod_data_source_file c8ce00209f2.cif
_cod_data_source_block 4_2_2_CuCl2
_cod_depositor_comments 'Adding full bibliography for 7230211--7230222.cif.'
_cod_database_code 7230221
_shelxl_version_number 2013-2
_shelx_space_group_comment
;
The symmetry employed for this shelxl refinement is uniquely defined
by the following loop, which should always be used as a source of
symmetry information in preference to the above space-group names.
They are only intended as comments.
;
_shelx_estimated_absorpt_t_max 0.622
_shelx_estimated_absorpt_t_min 0.496
_olex2_refinement_description
;
1. Fixed Uiso
 At 1.2 times of:
  All C(H) groups
2.a Aromatic/amide H refined with riding coordinates:
 C6(H6), C4(H4), C3(H3)
;
_olex2_submission_special_instructions 'No special instructions were received'

loop_
_space_group_symop_operation_xyz
'x, y, z'
'-x, y, -z+1/2'
'x+1/2, y+1/2, z'
'-x+1/2, y+1/2, -z+1/2'
'-x, -y, -z'
'x, -y, z-1/2'
'-x+1/2, -y+1/2, -z'
'x+1/2, -y+1/2, z-1/2'

loop_
_atom_site_label
_atom_site_type_symbol
_atom_site_fract_x
_atom_site_fract_y
_atom_site_fract_z
_atom_site_U_iso_or_equiv
_atom_site_adp_type
_atom_site_occupancy
_atom_site_site_symmetry_order
_atom_site_calc_flag
_atom_site_refinement_flags_posn
_atom_site_refinement_flags_adp
_atom_site_refinement_flags_occupancy
I5 I 0.64950(3) 0.43731(2) 0.61846(2) 0.03209(9) Uani 1 1 d . . .
Cu1 Cu 0.5000 0.29105(5) 0.2500 0.02537(15) Uani 1 2 d S T P
Cl1 Cl 0.74852(10) 0.35391(8) 0.24338(6) 0.0323(2) Uani 1 1 d . . .
Cl2 Cl 0.36174(13) 0.09056(8) 0.34655(7) 0.0443(3) Uani 1 1 d . . .
N1 N 0.5085(3) 0.2609(2) 0.38426(18) 0.0244(6) Uani 1 1 d . . .
C5 C 0.5647(4) 0.3205(3) 0.5346(2) 0.0245(7) Uani 1 1 d . . .
C6 C 0.5721(4) 0.3306(3) 0.4411(2) 0.0248(7) Uani 1 1 d . . .
H6 H 0.6238 0.3887 0.4161 0.030 Uiso 1 1 calc R . .
C2 C 0.4400(4) 0.1791(3) 0.4210(2) 0.0278(8) Uani 1 1 d . . .
C4 C 0.4947(4) 0.2349(3) 0.5714(2) 0.0339(9) Uani 1 1 d . . .
H4 H 0.4895 0.2262 0.6354 0.041 Uiso 1 1 calc R . .
C3 C 0.4321(5) 0.1618(3) 0.5138(2) 0.0362(9) Uani 1 1 d . . .
H3 H 0.3850 0.1013 0.5373 0.043 Uiso 1 1 calc R . .

loop_
_atom_site_aniso_label
_atom_site_aniso_U_11
_atom_site_aniso_U_22
_atom_site_aniso_U_33
_atom_site_aniso_U_23
_atom_site_aniso_U_13
_atom_site_aniso_U_12
I5 0.03664(15) 0.03648(15) 0.02315(13) -0.00486(10) -0.00303(9) 0.00086(11)
Cu1 0.0282(3) 0.0322(4) 0.0157(3) 0.000 0.0004(2) 0.000
Cl1 0.0290(5) 0.0443(6) 0.0235(4) 0.0012(4) 0.0017(3) -0.0022(4)
Cl2 0.0559(6) 0.0445(6) 0.0325(5) -0.0052(4) -0.0043(4) -0.0193(5)
N1 0.0255(15) 0.0293(16) 0.0185(14) 0.0012(12) 0.0011(11) 0.0015(13)
C5 0.0260(18) 0.031(2) 0.0163(16) 0.0006(14) -0.0014(13) 0.0020(15)
C6 0.0265(18) 0.0274(19) 0.0207(17) 0.0017(14) 0.0003(13) 0.0014(15)
C2 0.0278(19) 0.030(2) 0.0253(18) 0.0019(15) -0.0020(14) -0.0015(15)
C4 0.037(2) 0.047(2) 0.0171(17) 0.0043(16) -0.0010(15) -0.0043(18)
C3 0.045(2) 0.038(2) 0.0251(19) 0.0059(17) 0.0010(17) -0.0103(19)

loop_
_atom_type_symbol
_atom_type_description
_atom_type_scat_dispersion_real
_atom_type_scat_dispersion_imag
_atom_type_scat_source
C C 0.0033 0.0016 'International Tables Vol C Tables 4.2.6.8 and 6.1.1.4'
H H 0.0000 0.0000 'International Tables Vol C Tables 4.2.6.8 and 6.1.1.4'
Cl Cl 0.1484 0.1585 'International Tables Vol C Tables 4.2.6.8 and 6.1.1.4'
Cu Cu 0.3201 1.2651 'International Tables Vol C Tables 4.2.6.8 and 6.1.1.4'
I I -0.4742 1.8119 'International Tables Vol C Tables 4.2.6.8 and 6.1.1.4'
N N 0.0061 0.0033 'International Tables Vol C Tables 4.2.6.8 and 6.1.1.4'

loop_
_geom_angle_atom_site_label_1
_geom_angle_atom_site_label_2
_geom_angle_atom_site_label_3
_geom_angle
_geom_angle_site_symmetry_1
_geom_angle_site_symmetry_3
Cl1 Cu1 Cl1 136.82(6) . 2_655
N1 Cu1 Cl1 94.82(9) . .
N1 Cu1 Cl1 93.46(9) . 2_655
N1 Cu1 Cl1 94.82(9) 2_655 2_655
N1 Cu1 Cl1 93.46(9) 2_655 .
N1 Cu1 N1 157.38(17) . 2_655
C6 N1 Cu1 119.2(2) . .
C2 N1 Cu1 122.8(2) . .
C2 N1 C6 117.7(3) . .
C6 C5 I5 120.0(3) . .
C4 C5 I5 120.7(2) . .
C4 C5 C6 119.2(3) . .
N1 C6 C5 122.2(3) . .
N1 C6 H6 118.9 . .
C5 C6 H6 118.9 . .
N1 C2 Cl2 116.6(3) . .
N1 C2 C3 123.6(3) . .
C3 C2 Cl2 119.8(3) . .
C5 C4 H4 120.5 . .
C5 C4 C3 119.1(3) . .
C3 C4 H4 120.5 . .
C2 C3 H3 120.9 . .
C4 C3 C2 118.1(3) . .
C4 C3 H3 120.9 . .

loop_
_geom_bond_atom_site_label_1
_geom_bond_atom_site_label_2
_geom_bond_distance
_geom_bond_site_symmetry_2
I5 C5 2.089(3) .
Cu1 Cl1 2.2391(10) .
Cu1 Cl1 2.2391(10) 2_655
Cu1 N1 2.014(3) .
Cu1 N1 2.014(3) 2_655
Cl2 C2 1.724(4) .
N1 C6 1.347(4) .
N1 C2 1.331(4) .
C5 C6 1.382(4) .
C5 C4 1.377(5) .
C6 H6 0.9500 .
C2 C3 1.385(5) .
C4 H4 0.9500 .
C4 C3 1.380(5) .
C3 H3 0.9500 .
